data_9017263
loop_
_publ_author_name
'Grey, I. E.'
'Kampf, A. R.'
'Smith, J. B.'
'Williams, T.'
'MacRae, C. M.'

_publ_section_title
;
 The calcioferrite group approved and kingsmountite redefined
 Note: sample K5, T = 100 K
;
_journal_name_full 'European Journal of Mineralogy'
_journal_page_first 1007
_journal_page_last 1014
_journal_volume 31
_journal_year 2019
_chemical_compound_source 'Foote mine, Kings Mountain Mining District, North Carolina, USA'
_chemical_formula_sum 'Al4 Ca3.091 Fe0.568 Mg0.14 Mn1.178 O40 P6'
_chemical_name_mineral Kingsmountite
_space_group_IT_number 2
_space_group_name_Hall '-P 1'
_space_group_name_H-M_alt 'P -1'
_symmetry_space_group_name_H-M 'P -1'
_cell_angle_alpha 89.35
_cell_angle_beta 91.21
_cell_angle_gamma 112.20
_cell_formula_units_Z 2
_cell_length_a 20.067
_cell_length_b 13.197
_cell_length_c 6.255
_cell_volume 1533.330
_database_code_amcsd 0020891
_diffrn_ambient_temperature 100
_exptl_crystal_density_diffrn 2.507
_cod_data_source_file inputs/fixed/downloads/08/08632.cif
_cod_data_source_block 08632
_cod_original_formula_sum 'Mn1.178 Fe.568 Mg.14 Ca3.091 P6 Al4 O40'
_cod_database_code 9017263

loop_
_space_group_symop_operation_xyz
x,y,z
-x,-y,-z

loop_
_atom_site_aniso_label
_atom_site_aniso_U_11
_atom_site_aniso_U_22
_atom_site_aniso_U_33
_atom_site_aniso_U_12
_atom_site_aniso_U_13
_atom_site_aniso_U_23
Mn1 0.02340 0.02530 0.03090 0.01120 0.00180 0.00000
Fe1 0.02340 0.02530 0.03090 0.01120 0.00180 0.00000
Mg1 0.02340 0.02530 0.03090 0.01120 0.00180 0.00000
Ca1 0.01990 0.03550 0.02750 0.01690 0.00480 0.00100
Ca2 0.02000 0.04110 0.02840 0.01720 0.00520 0.00070
Ca3 0.02250 0.03250 0.02470 0.01420 0.00290 0.00110
Mn4 0.02390 0.03840 0.03750 0.01560 0.00580 -0.00360
P1 0.01730 0.03300 0.02530 0.01500 0.00360 -0.00020
P2 0.02310 0.03160 0.02660 0.01720 0.00700 0.00180
P3 0.02110 0.03290 0.02500 0.01450 0.00360 -0.00170
P4 0.02200 0.03460 0.02840 0.01680 0.00770 0.00170
P5 0.01860 0.03820 0.02550 0.01770 0.00280 -0.00100
P6 0.02470 0.03790 0.02670 0.01690 0.00440 -0.00300
Al1 0.01620 0.03080 0.02010 0.01480 0.00350 0.00080
Al2 0.01500 0.04070 0.02270 0.01740 0.00520 -0.00120
Al3 0.01530 0.03550 0.02170 0.01550 0.00470 -0.00070
Al4 0.01890 0.03100 0.02600 0.01580 0.00490 0.00130
Al5 0.01870 0.03380 0.02060 0.01630 0.00390 0.00070
O1 0.02150 0.03390 0.03100 0.01470 0.00420 -0.00140
O2 0.02300 0.03200 0.03300 0.01700 0.00550 0.00100
O3 0.02010 0.03700 0.03080 0.01470 0.00690 -0.00080
O4 0.01950 0.03630 0.03090 0.01710 0.00770 0.00250
O5 0.03270 0.04260 0.03600 0.02140 0.01430 0.01120
O6 0.02460 0.03220 0.03800 0.01850 0.00900 -0.00070
O7 0.01620 0.03670 0.03280 0.01840 0.00200 -0.00040
O8 0.02130 0.03250 0.03300 0.01380 0.00170 -0.00060
O9 0.02330 0.03720 0.03400 0.01880 0.00310 -0.00550
O10 0.02780 0.04070 0.02900 0.01610 0.00400 -0.00620
O11 0.02450 0.03820 0.03000 0.01750 0.00430 0.00070
O12 0.01630 0.03530 0.02470 0.01050 0.00410 0.00040
O13 0.02600 0.03340 0.04400 0.01970 0.01050 0.00130
O14 0.03210 0.05500 0.03500 0.01890 0.01280 0.01180
O15 0.01800 0.03380 0.03700 0.01700 0.00140 -0.00120
O16 0.01990 0.03780 0.03300 0.01500 0.00010 -0.00530
O17 0.01830 0.03930 0.02530 0.01260 0.00470 -0.00510
O18 0.02740 0.04230 0.03100 0.02130 0.00810 0.00090
O19 0.02730 0.03640 0.02740 0.01710 0.00290 -0.00420
O20 0.02170 0.03610 0.03200 0.01790 0.00440 -0.00290
O21 0.02720 0.04030 0.04200 0.01450 0.00380 -0.00560
O22 0.04900 0.06100 0.03400 0.03100 0.00310 -0.01680
O23 0.02530 0.03830 0.02800 0.01640 0.00480 0.00060
O24 0.02310 0.03780 0.02800 0.01210 0.00240 -0.00140
O-h1 0.01960 0.03290 0.01910 0.01540 0.00250 0.00190
O-h2 0.01910 0.04020 0.01850 0.01830 -0.00020 0.00120
O-h3 0.01860 0.03690 0.03200 0.01630 0.00430 0.00000
O-h4 0.01870 0.03840 0.02870 0.01660 0.00210 0.00030
Ow1 0.03500 0.05500 0.05700 0.02610 -0.00170 -0.00130
Ow2 0.04800 0.04900 0.06900 0.02790 -0.00600 -0.00900
Ow3 0.03100 0.05500 0.05800 0.01280 0.00070 0.00030
Ow4 0.03150 0.04600 0.05100 0.01690 0.00940 0.01170
Ow5 0.06700 0.03700 0.06500 0.02400 0.01900 -0.00100
Ow6 0.04300 0.06400 0.10700 0.00800 0.02900 -0.03100
Ow7 0.02420 0.04620 0.02700 0.02150 -0.00030 -0.00340
Ow8 0.02220 0.05500 0.03500 0.02120 0.00800 0.00990
Ow9 0.02430 0.06100 0.04200 0.02270 0.00380 0.00950
Ow10 0.03260 0.06000 0.02700 0.02930 -0.00380 -0.00940
Ow11 0.02510 0.04190 0.03900 0.01910 0.00640 0.00250
Ow12 0.03050 0.04180 0.03400 0.01520 0.00440 0.00330

loop_
_atom_site_label
_atom_site_fract_x
_atom_site_fract_y
_atom_site_fract_z
_atom_site_occupancy
_atom_site_U_iso_or_equiv
_atom_site_type_symbol
_atom_site_attached_hydrogens
Mn1 0.23916 -0.05838 0.75032 0.14000 0.02590 Mn 0
Fe1 0.23916 -0.05838 0.75032 0.56800 0.02590 Fe 0
Mg1 0.23916 -0.05838 0.75032 0.14000 0.02590 Mg 0
Mn2 0.26820 -0.94130 0.24770 0.12900 0.03000 Mn 0
Ca1 0.16332 -0.34474 0.74705 1.00000 0.02570 Ca 0
Ca2 0.33189 -0.67514 0.24784 1.00000 0.02810 Ca 0
Ca3 0.02709 -0.87735 0.75023 0.91400 0.02540 Ca 0
Mn3 0.04200 -0.81290 0.74140 0.08600 0.01900 Mn 0
Ca4 0.46790 -0.11650 0.25420 0.17700 0.01810 Ca 0
Mn4 0.44986 -0.18082 0.24110 0.82300 0.03200 Mn 0
P1 0.09833 -0.60209 0.74460 1.00000 0.02360 P 0
P2 0.18265 -0.77381 0.44840 1.00000 0.02500 P 0
P3 -0.07306 -0.76569 0.03740 1.00000 0.02500 P 0
P4 0.31135 -0.24064 0.53780 1.00000 0.02640 P 0
P5 0.60528 -0.58500 0.75450 1.00000 0.02530 P 0
P6 0.56311 -0.23405 0.94770 1.00000 0.02820 P 0
Al1 0.08336 -0.66000 0.24400 1.00200 0.02060 Al 0
Al2 0.50000 -0.50000 1.00000 1.00000 0.02400 Al 0
Al3 0.00000 -0.50000 0.00000 1.00000 0.02240 Al 0
Al4 0.24674 -0.50778 0.49453 1.00000 0.02330 Al 0
Al5 0.40957 -0.35298 0.74450 1.00000 0.02250 Al 0
O1 0.06540 -0.67520 0.55240 1.00000 0.02760 O 0
O2 0.09544 -0.67600 0.93810 1.00000 0.02730 O 0
O3 0.17717 -0.52510 0.70420 1.00000 0.02800 O 0
O4 0.05899 -0.52430 0.78980 1.00000 0.02690 O 0
O5 0.14650 -0.83270 0.65150 1.00000 0.03480 O 0
O6 0.22656 -0.83110 0.34000 1.00000 0.02920 O 0
O7 0.23831 -0.65780 0.50760 1.00000 0.02610 O 0
O8 0.12467 -0.76650 0.28920 1.00000 0.02790 O 0
O9 -0.14465 -0.81910 0.14790 1.00000 0.02930 O 0
O10 -0.06867 -0.82210 -0.17030 1.00000 0.03140 O 0
O11 -0.01174 -0.76470 0.19310 1.00000 0.02920 O 0
O12 -0.06791 -0.64710 -0.00750 1.00000 0.02520 O 0
O13 0.26580 -0.18440 0.63480 1.00000 0.03180 O 0
O14 0.34992 -0.18300 0.33630 1.00000 0.04020 O 0
O15 0.25673 -0.35710 0.48080 1.00000 0.02760 O 0
O16 0.36713 -0.24850 0.70460 1.00000 0.02900 O 0
O17 0.68322 -0.50780 0.71500 1.00000 0.02700 O 0
O18 0.56299 -0.51170 0.79460 1.00000 0.03100 O 0
O19 0.57307 -0.66200 0.56370 1.00000 0.02880 O 0
O20 0.60103 -0.66160 0.94660 1.00000 0.02780 O 0
O21 0.63624 -0.17290 0.85030 1.00000 0.03580 O 0
O22 0.55160 -0.17730 0.14640 1.00000 0.04510 O 0
O23 0.50272 -0.24500 0.78030 1.00000 0.02930 O 0
O24 0.56287 -0.34810 0.01110 1.00000 0.02930 O 0
O-h1 0.04870 -0.54470 0.21860 1.00000 0.02220 O 0
O-h2 0.44786 -0.46330 0.77950 1.00000 0.02390 O 0
O-h3 0.17697 -0.54800 0.27420 1.00000 0.02750 O 0
O-h4 0.31765 -0.46770 0.71220 1.00000 0.02690 O 0
Ow1 0.20630 0.06040 0.90570 1.00000 0.04630 O 0
Ow2 0.30300 -0.04220 0.04840 1.00000 0.05250 O 0
Ow3 0.33170 0.06410 0.59870 1.00000 0.04930 O 0
Ow4 0.18088 -0.04110 0.45400 1.00000 0.04200 O 0
Ow5 0.51180 -0.08960 0.49520 0.81000 0.05500 O 0
Ow5a 0.54300 -0.05130 0.58000 0.19000 0.01600 O 0
Ow6 0.43510 -0.08110 -0.03160 1.00000 0.07400 O 0
Ow7 0.08058 -0.34780 0.47410 1.00000 0.03020 O 0
Ow8 0.24392 -0.34800 0.02230 1.00000 0.03540 O 0
Ow9 0.25235 -0.66590 -0.03190 1.00000 0.04050 O 0
Ow10 0.41618 -0.66050 0.52930 1.00000 0.03650 O 0
Ow11 -0.04042 -0.94340 0.41740 1.00000 0.03320 O 0
Ow12 0.06999 -0.95140 0.07460 1.00000 0.03510 O 0

loop_
_cod_changelog_entry_id
_cod_changelog_entry_author
_cod_changelog_entry_date
_cod_changelog_entry_text
1
;cod-tools version 3.8.0
Id: cif_guess_AMCSD_atom_types 9581 2023-05-17 12:35:41Z saulius
;
2023-05-21T08:55:05+03:00
;Derived atom types and hydrogen counts
from atom names that follow the AMCSD naming convention
(Wat == water, O-H == hydroxyl).
;

loop_
_cod_related_entry_id
_cod_related_entry_database
_cod_related_entry_code
1 AMCSD 0020891
